data_7123502
loop_
_publ_author_name
'Karak, Pirudhan'
'Dutta, Champak'
'Dutta, Tanoy'
'Koner, Apurba Lal'
'Choudhury, Joyanta'

_publ_section_title
;
 Orchestrated catalytic double rollover annulation: Rapid access to
 N-enriched cationic and neutral PAHs
;
_journal_name_full 'Chemical Communications'
_journal_paper_doi 10.1039/C9CC02710F
_journal_year 2019
_chemical_formula_sum 'C60 H46 Cl2 F3 N4 O3 Rh S'
_chemical_formula_weight 1133.88
_chemical_name_systematic
;
 ?
;
_space_group_crystal_system triclinic
_space_group_IT_number 2
_space_group_name_Hall '-P 1'
_space_group_name_H-M_alt 'P -1'
_symmetry_space_group_name_Hall '-P 1'
_symmetry_space_group_name_H-M 'P -1'
_atom_sites_solution_hydrogens geom
_audit_block_doi 10.5517/cc141pvq
_audit_creation_method SHELXL-2014
_audit_update_record
;
2015-09-18 deposited with the CCDC.    2019-05-20 downloaded from the CCDC.
;
_cell_angle_alpha 77.0700(10)
_cell_angle_beta 72.2960(10)
_cell_angle_gamma 71.9590(10)
_cell_formula_units_Z 2
_cell_length_a 13.2046(2)
_cell_length_b 13.3746(2)
_cell_length_c 16.1248(3)
_cell_measurement_temperature 296(2)
_cell_volume 2552.96(7)
_computing_structure_refinement 'SHELXL-2014 (Sheldrick, 2014)'
_computing_structure_solution SIR-92
_diffrn_ambient_temperature 296(2)
_diffrn_measured_fraction_theta_full 0.910
_diffrn_measured_fraction_theta_max 0.998
_diffrn_measurement_device_type 'Bruker P4'
_diffrn_measurement_method '\w scans'
_diffrn_radiation_type MoK\a
_diffrn_radiation_wavelength 0.71073
_diffrn_reflns_av_R_equivalents 0.0474
_diffrn_reflns_av_unetI/netI 0.0414
_diffrn_reflns_Laue_measured_fraction_full 0.910
_diffrn_reflns_Laue_measured_fraction_max 0.998
_diffrn_reflns_limit_h_max 15
_diffrn_reflns_limit_h_min -15
_diffrn_reflns_limit_k_max 15
_diffrn_reflns_limit_k_min -15
_diffrn_reflns_limit_l_max 18
_diffrn_reflns_limit_l_min -18
_diffrn_reflns_number 35119
_diffrn_reflns_point_group_measured_fraction_full 0.910
_diffrn_reflns_point_group_measured_fraction_max 0.998
_diffrn_reflns_theta_full 25.242
_diffrn_reflns_theta_max 24.407
_diffrn_reflns_theta_min 1.339
_exptl_absorpt_coefficient_mu 0.543
_exptl_absorpt_correction_type none
_exptl_crystal_colour Yellow
_exptl_crystal_density_diffrn 1.475
_exptl_crystal_description prism
_exptl_crystal_F_000 1160
_exptl_crystal_size_max 0.260
_exptl_crystal_size_mid 0.170
_exptl_crystal_size_min 0.110
_refine_diff_density_max 0.832
_refine_diff_density_min -0.541
_refine_diff_density_rms 0.086
_refine_ls_extinction_method none
_refine_ls_goodness_of_fit_ref 1.056
_refine_ls_hydrogen_treatment constr
_refine_ls_matrix_type full
_refine_ls_number_parameters 667
_refine_ls_number_reflns 8392
_refine_ls_number_restraints 0
_refine_ls_restrained_S_all 1.056
_refine_ls_R_factor_all 0.0543
_refine_ls_R_factor_gt 0.0448
_refine_ls_shift/su_max 0.000
_refine_ls_shift/su_mean 0.000
_refine_ls_structure_factor_coef Fsqd
_refine_ls_weighting_details 'w=1/[\s^2^(Fo^2^)+(0.0600P)^2^+4.1399P] where P=(Fo^2^+2Fc^2^)/3'
_refine_ls_weighting_scheme calc
_refine_ls_wR_factor_gt 0.1139
_refine_ls_wR_factor_ref 0.1209
_reflns_Friedel_coverage 0.000
_reflns_number_gt 7144
_reflns_number_total 8392
_reflns_threshold_expression 'I > 2\s(I)'
_cod_data_source_file c9cc02710f2.cif
_cod_data_source_block shelx_CCDC4
_cod_original_cell_volume 2552.96(8)
_cod_database_code 7123502
_shelx_space_group_comment
;
The symmetry employed for this shelxl refinement is uniquely defined
by the following loop, which should always be used as a source of
symmetry information in preference to the above space-group names.
They are only intended as comments.
;
_shelx_estimated_absorpt_t_min 0.872
_shelx_estimated_absorpt_t_max 0.943
_shelxl_version_number 2014-3

loop_
_space_group_symop_operation_xyz
'x, y, z'
'-x, -y, -z'

loop_
_atom_site_label
_atom_site_type_symbol
_atom_site_fract_x
_atom_site_fract_y
_atom_site_fract_z
_atom_site_U_iso_or_equiv
_atom_site_adp_type
_atom_site_occupancy
_atom_site_site_symmetry_order
_atom_site_calc_flag
_atom_site_refinement_flags_posn
_atom_site_refinement_flags_adp
C1 C 0.3987(3) 0.0485(3) 0.6695(2) 0.0198(8) Uani 1 1 d . .
C2 C 0.5735(3) -0.0021(3) 0.7227(3) 0.0374(10) Uani 1 1 d . .
C3 C 0.4294(3) 0.1742(3) 0.7217(2) 0.0253(8) Uani 1 1 d . .
H3 H 0.4641 0.2076 0.7454 0.030 Uiso 1 1 calc R U
C4 C 0.3316(3) 0.2201(3) 0.6997(2) 0.0227(8) Uani 1 1 d . .
C5 C 0.2209(3) 0.1500(3) 0.6456(2) 0.0193(7) Uani 1 1 d . .
C6 C 0.1457(3) 0.2489(3) 0.6557(2) 0.0202(8) Uani 1 1 d . .
C7 C 0.0498(3) 0.2607(3) 0.6320(2) 0.0230(8) Uani 1 1 d . .
H7 H -0.0053 0.3238 0.6378 0.028 Uiso 1 1 calc R U
C8 C 0.0341(3) 0.1793(3) 0.5993(2) 0.0256(8) Uani 1 1 d . .
H8 H -0.0306 0.1911 0.5826 0.031 Uiso 1 1 calc R U
C9 C 0.1108(3) 0.0827(3) 0.5909(2) 0.0233(8) Uani 1 1 d . .
H9 H 0.0976 0.0302 0.5694 0.028 Uiso 1 1 calc R U
C10 C 0.2103(3) 0.0644(3) 0.6157(2) 0.0207(8) Uani 1 1 d . .
C11 C 0.2991(3) -0.0324(3) 0.6118(2) 0.0217(8) Uani 1 1 d . .
C12 C 0.3924(3) -0.0415(3) 0.6383(2) 0.0229(8) Uani 1 1 d . .
C13 C 0.4835(3) -0.1405(3) 0.6394(2) 0.0222(8) Uani 1 1 d . .
C14 C 0.5878(3) -0.1444(3) 0.5833(3) 0.0288(9) Uani 1 1 d . .
H14 H 0.5993 -0.0869 0.5403 0.035 Uiso 1 1 calc R U
C15 C 0.6746(3) -0.2332(3) 0.5910(3) 0.0317(9) Uani 1 1 d . .
H15 H 0.7444 -0.2351 0.5540 0.038 Uiso 1 1 calc R U
C16 C 0.6567(3) -0.3193(3) 0.6542(3) 0.0311(9) Uani 1 1 d . .
H16 H 0.7152 -0.3783 0.6607 0.037 Uiso 1 1 calc R U
C17 C 0.5526(3) -0.3180(3) 0.7075(3) 0.0314(9) Uani 1 1 d . .
H17 H 0.5402 -0.3771 0.7482 0.038 Uiso 1 1 calc R U
C18 C 0.4670(3) -0.2290(3) 0.7002(2) 0.0275(9) Uani 1 1 d . .
H18 H 0.3971 -0.2282 0.7367 0.033 Uiso 1 1 calc R U
C19 C 0.2896(3) -0.1215(3) 0.5760(2) 0.0230(8) Uani 1 1 d . .
C20 C 0.3615(3) -0.1534(3) 0.4975(2) 0.0253(8) Uani 1 1 d . .
H20 H 0.4201 -0.1231 0.4701 0.030 Uiso 1 1 calc R U
C21 C 0.3468(3) -0.2296(3) 0.4598(3) 0.0281(9) Uani 1 1 d . .
H21 H 0.3947 -0.2491 0.4069 0.034 Uiso 1 1 calc R U
C22 C 0.2615(3) -0.2767(3) 0.5004(3) 0.0298(9) Uani 1 1 d . .
H22 H 0.2512 -0.3272 0.4747 0.036 Uiso 1 1 calc R U
C23 C 0.1916(3) -0.2486(3) 0.5793(3) 0.0345(10) Uani 1 1 d . .
H23 H 0.1353 -0.2817 0.6076 0.041 Uiso 1 1 calc R U
C24 C 0.2049(3) -0.1713(3) 0.6169(3) 0.0311(9) Uani 1 1 d . .
H24 H 0.1567 -0.1524 0.6698 0.037 Uiso 1 1 calc R U
C25 C 0.2703(3) 0.4894(3) 0.6847(3) 0.0274(9) Uani 1 1 d . .
C26 C 0.2762(3) 0.4668(3) 0.6003(2) 0.0240(8) Uani 1 1 d . .
C27 C 0.1674(3) 0.4839(3) 0.5939(2) 0.0226(8) Uani 1 1 d . .
C28 C 0.0923(3) 0.5114(3) 0.6761(2) 0.0248(8) Uani 1 1 d . .
C29 C 0.1571(3) 0.5170(3) 0.7312(3) 0.0274(9) Uani 1 1 d . .
C30 C 0.1113(4) 0.5525(4) 0.8199(3) 0.0403(10) Uani 1 1 d . .
H30A H 0.0326 0.5659 0.8358 0.060 Uiso 1 1 calc R U
H30B H 0.1410 0.4979 0.8626 0.060 Uiso 1 1 calc R U
H30C H 0.1310 0.6164 0.8183 0.060 Uiso 1 1 calc R U
C31 C -0.0312(3) 0.5451(3) 0.6948(3) 0.0329(9) Uani 1 1 d . .
H31A H -0.0535 0.5330 0.6473 0.049 Uiso 1 1 calc R U
H31B H -0.0620 0.5046 0.7485 0.049 Uiso 1 1 calc R U
H31C H -0.0569 0.6193 0.7005 0.049 Uiso 1 1 calc R U
C32 C 0.1358(3) 0.4833(3) 0.5131(3) 0.0304(9) Uani 1 1 d . .
H32A H 0.0573 0.4969 0.5258 0.046 Uiso 1 1 calc R U
H32B H 0.1598 0.5375 0.4679 0.046 Uiso 1 1 calc R U
H32C H 0.1700 0.4152 0.4935 0.046 Uiso 1 1 calc R U
C33 C 0.3797(3) 0.4386(3) 0.5294(3) 0.0318(9) Uani 1 1 d . .
H33A H 0.4420 0.4316 0.5510 0.048 Uiso 1 1 calc R U
H33B H 0.3852 0.3726 0.5120 0.048 Uiso 1 1 calc R U
H33C H 0.3781 0.4936 0.4796 0.048 Uiso 1 1 calc R U
C34 C 0.3671(4) 0.4975(4) 0.7107(3) 0.0403(11) Uani 1 1 d . .
H34A H 0.4335 0.4733 0.6669 0.060 Uiso 1 1 calc R U
H34B H 0.3585 0.5701 0.7154 0.060 Uiso 1 1 calc R U
H34C H 0.3713 0.4542 0.7663 0.060 Uiso 1 1 calc R U
C35 C 0.1326(3) 0.2143(3) 0.9690(2) 0.0233(8) Uani 1 1 d . .
C36 C 0.2846(3) 0.3044(4) 0.8888(3) 0.0348(10) Uani 1 1 d . .
C37 C 0.1389(3) 0.2823(3) 0.8253(2) 0.0233(8) Uani 1 1 d . .
C38 C 0.0505(3) 0.2406(3) 0.8610(2) 0.0219(8) Uani 1 1 d . .
H38 H 0.0005 0.2401 0.8311 0.026 Uiso 1 1 calc R U
C39 C -0.0280(3) 0.1468(3) 1.0098(2) 0.0244(8) Uani 1 1 d . .
C40 C -0.1178(3) 0.1356(3) 0.9885(2) 0.0268(8) Uani 1 1 d . .
H40 H -0.1299 0.1640 0.9331 0.032 Uiso 1 1 calc R U
C41 C -0.1890(3) 0.0823(3) 1.0497(3) 0.0293(9) Uani 1 1 d . .
H41 H -0.2494 0.0746 1.0359 0.035 Uiso 1 1 calc R U
C42 C -0.1696(3) 0.0399(3) 1.1327(3) 0.0317(9) Uani 1 1 d . .
H42 H -0.2166 0.0026 1.1737 0.038 Uiso 1 1 calc R U
C43 C -0.0838(3) 0.0524(3) 1.1541(3) 0.0303(9) Uani 1 1 d . .
H43 H -0.0732 0.0240 1.2099 0.036 Uiso 1 1 calc R U
C44 C -0.0095(3) 0.1073(3) 1.0943(2) 0.0249(8) Uani 1 1 d . .
C45 C 0.0831(3) 0.1229(3) 1.1151(2) 0.0251(8) Uani 1 1 d . .
C46 C 0.1533(3) 0.1757(3) 1.0541(2) 0.0249(8) Uani 1 1 d . .
C47 C 0.2521(3) 0.1897(3) 1.0722(2) 0.0279(9) Uani 1 1 d . .
C48 C 0.3530(4) 0.1192(4) 1.0484(4) 0.0509(13) Uani 1 1 d . .
H48 H 0.3586 0.0588 1.0260 0.061 Uiso 1 1 calc R U
C49 C 0.4467(4) 0.1376(5) 1.0575(4) 0.0616(15) Uani 1 1 d . .
H49 H 0.5149 0.0901 1.0400 0.074 Uiso 1 1 calc R U
C50 C 0.4398(4) 0.2249(4) 1.0918(3) 0.0536(13) Uani 1 1 d . .
H50 H 0.5029 0.2376 1.0967 0.064 Uiso 1 1 calc R U
C51 C 0.3388(4) 0.2933(4) 1.1190(3) 0.0447(11) Uani 1 1 d . .
H51 H 0.3331 0.3514 1.1444 0.054 Uiso 1 1 calc R U
C52 C 0.2456(4) 0.2764(3) 1.1090(3) 0.0358(10) Uani 1 1 d . .
H52 H 0.1776 0.3238 1.1271 0.043 Uiso 1 1 calc R U
C53 C 0.1045(3) 0.0791(3) 1.2035(2) 0.0248(8) Uani 1 1 d . .
C54 C 0.1606(3) -0.0256(3) 1.2225(3) 0.0328(9) Uani 1 1 d . .
H54 H 0.1837 -0.0704 1.1800 0.039 Uiso 1 1 calc R U
C55 C 0.1831(3) -0.0649(3) 1.3037(3) 0.0358(10) Uani 1 1 d . .
H55 H 0.2221 -0.1353 1.3152 0.043 Uiso 1 1 calc R U
C56 C 0.1476(3) 0.0002(3) 1.3675(3) 0.0299(9) Uani 1 1 d . .
H56 H 0.1611 -0.0266 1.4226 0.036 Uiso 1 1 calc R U
C57 C 0.0931(3) 0.1032(4) 1.3501(3) 0.0360(10) Uani 1 1 d . .
H57 H 0.0704 0.1472 1.3932 0.043 Uiso 1 1 calc R U
C58 C 0.0706(3) 0.1440(3) 1.2684(3) 0.0333(9) Uani 1 1 d . .
H58 H 0.0329 0.2149 1.2572 0.040 Uiso 1 1 calc R U
C59 C 0.7012(4) 0.3672(3) 0.7632(3) 0.0381(11) Uani 1 1 d . .
C60 C 0.6891(4) 0.4366(4) 1.0100(3) 0.0529(13) Uani 1 1 d . .
H60A H 0.6455 0.5070 1.0231 0.063 Uiso 1 1 calc R U
H60B H 0.6594 0.4164 0.9700 0.063 Uiso 1 1 calc R U
N1 N 0.4700(2) 0.0696(2) 0.7035(2) 0.0247(7) Uani 1 1 d . .
N2 N 0.3164(2) 0.1382(2) 0.66873(18) 0.0199(6) Uani 1 1 d . .
N3 N 0.1885(2) 0.2659(2) 0.89529(19) 0.0242(7) Uani 1 1 d . .
N4 N 0.0464(2) 0.1992(2) 0.94848(19) 0.0221(7) Uani 1 1 d . .
O1 O 0.5153(3) 0.3856(3) 0.8793(2) 0.0637(10) Uani 1 1 d . .
O2 O 0.5868(3) 0.2308(3) 0.8061(2) 0.0593(10) Uani 1 1 d . .
O3 O 0.6740(3) 0.2507(3) 0.9092(2) 0.0599(10) Uani 1 1 d . .
F1 F 0.7909(2) 0.3052(3) 0.7292(3) 0.0930(13) Uani 1 1 d . .
F2 F 0.7166(3) 0.4479(2) 0.7877(2) 0.0620(8) Uani 1 1 d . .
F3 F 0.6508(3) 0.4155(3) 0.69381(19) 0.0755(10) Uani 1 1 d . .
S1 S 0.60737(9) 0.30178(9) 0.84913(8) 0.0396(3) Uani 1 1 d . .
Rh1 Rh 0.19950(2) 0.34993(2) 0.70149(2) 0.01983(11) Uani 1 1 d . .
Cl1 Cl 0.68041(14) 0.34727(11) 1.10621(9) 0.0697(4) Uani 1 1 d . .
Cl2 Cl 0.82738(11) 0.43953(10) 0.95921(8) 0.0567(3) Uani 1 1 d . .

loop_
_atom_site_aniso_label
_atom_site_aniso_U_11
_atom_site_aniso_U_22
_atom_site_aniso_U_33
_atom_site_aniso_U_23
_atom_site_aniso_U_13
_atom_site_aniso_U_12
C1 0.0220(18) 0.0215(19) 0.0144(17) 0.0039(14) -0.0054(14) -0.0074(15)
C2 0.031(2) 0.033(2) 0.052(3) -0.004(2) -0.027(2) -0.0005(18)
C3 0.0255(19) 0.028(2) 0.025(2) -0.0010(16) -0.0097(16) -0.0091(16)
C4 0.0281(19) 0.0242(19) 0.0179(18) -0.0016(15) -0.0051(15) -0.0115(16)
C5 0.0215(17) 0.0246(19) 0.0127(17) 0.0029(14) -0.0038(14) -0.0116(15)
C6 0.0212(18) 0.0223(19) 0.0154(17) 0.0000(14) -0.0005(14) -0.0092(15)
C7 0.0191(17) 0.024(2) 0.0235(19) -0.0016(15) -0.0046(15) -0.0042(15)
C8 0.0215(18) 0.034(2) 0.026(2) -0.0038(17) -0.0087(16) -0.0120(17)
C9 0.0230(18) 0.024(2) 0.025(2) -0.0012(15) -0.0078(15) -0.0093(16)
C10 0.0240(18) 0.0218(19) 0.0162(18) 0.0015(14) -0.0035(14) -0.0102(15)
C11 0.0251(18) 0.0219(19) 0.0159(18) -0.0001(14) -0.0011(15) -0.0089(15)
C12 0.0242(18) 0.025(2) 0.0183(18) 0.0011(15) -0.0030(15) -0.0099(16)
C13 0.0240(18) 0.0218(19) 0.0225(19) -0.0026(15) -0.0083(15) -0.0063(16)
C14 0.030(2) 0.027(2) 0.026(2) 0.0010(16) -0.0064(17) -0.0076(17)
C15 0.025(2) 0.037(2) 0.029(2) -0.0052(18) -0.0033(17) -0.0057(18)
C16 0.031(2) 0.030(2) 0.028(2) -0.0058(17) -0.0109(17) 0.0042(17)
C17 0.039(2) 0.027(2) 0.025(2) 0.0021(16) -0.0085(18) -0.0065(18)
C18 0.028(2) 0.028(2) 0.025(2) -0.0002(16) -0.0065(16) -0.0076(17)
C19 0.0253(18) 0.0198(19) 0.0242(19) 0.0007(15) -0.0090(16) -0.0062(16)
C20 0.0230(18) 0.029(2) 0.0224(19) 0.0012(16) -0.0060(15) -0.0080(16)
C21 0.030(2) 0.023(2) 0.029(2) -0.0066(16) -0.0092(17) 0.0007(17)
C22 0.039(2) 0.0176(19) 0.035(2) -0.0013(16) -0.0166(19) -0.0041(17)
C23 0.038(2) 0.025(2) 0.042(2) -0.0020(18) -0.0047(19) -0.0180(18)
C24 0.033(2) 0.028(2) 0.030(2) -0.0047(17) 0.0017(17) -0.0134(18)
C25 0.034(2) 0.020(2) 0.034(2) 0.0006(16) -0.0161(17) -0.0109(17)
C26 0.0264(19) 0.0194(19) 0.027(2) 0.0045(15) -0.0086(16) -0.0108(16)
C27 0.0249(18) 0.0176(18) 0.0250(19) 0.0039(15) -0.0093(16) -0.0070(15)
C28 0.029(2) 0.0187(19) 0.028(2) -0.0040(15) -0.0088(16) -0.0064(16)
C29 0.037(2) 0.0197(19) 0.028(2) -0.0035(16) -0.0107(17) -0.0076(17)
C30 0.049(3) 0.038(3) 0.038(2) -0.016(2) -0.017(2) -0.004(2)
C31 0.028(2) 0.033(2) 0.036(2) -0.0076(18) -0.0073(18) -0.0054(18)
C32 0.031(2) 0.033(2) 0.028(2) 0.0011(17) -0.0122(17) -0.0089(18)
C33 0.027(2) 0.031(2) 0.035(2) 0.0035(18) -0.0071(17) -0.0124(17)
C34 0.042(2) 0.038(3) 0.051(3) 0.003(2) -0.023(2) -0.020(2)
C35 0.0243(18) 0.024(2) 0.0229(19) -0.0052(15) -0.0048(15) -0.0084(16)
C36 0.034(2) 0.050(3) 0.028(2) 0.0005(19) -0.0077(18) -0.027(2)
C37 0.0277(19) 0.0201(19) 0.0229(19) -0.0039(15) -0.0075(16) -0.0059(16)
C38 0.0234(18) 0.0230(19) 0.0201(19) -0.0024(15) -0.0079(15) -0.0054(15)
C39 0.0227(18) 0.0233(19) 0.026(2) -0.0037(16) -0.0041(16) -0.0069(16)
C40 0.030(2) 0.028(2) 0.023(2) -0.0001(16) -0.0077(16) -0.0101(17)
C41 0.028(2) 0.034(2) 0.028(2) -0.0049(17) -0.0073(17) -0.0115(18)
C42 0.028(2) 0.031(2) 0.030(2) -0.0009(17) 0.0006(17) -0.0100(18)
C43 0.038(2) 0.031(2) 0.021(2) -0.0021(16) -0.0024(17) -0.0134(18)
C44 0.0281(19) 0.026(2) 0.0200(19) -0.0061(15) -0.0030(16) -0.0064(16)
C45 0.0266(19) 0.024(2) 0.024(2) -0.0055(16) -0.0051(16) -0.0049(16)
C46 0.028(2) 0.025(2) 0.0218(19) -0.0034(16) -0.0080(16) -0.0060(16)
C47 0.030(2) 0.035(2) 0.0201(19) 0.0012(16) -0.0094(16) -0.0124(18)
C48 0.037(3) 0.050(3) 0.072(4) -0.023(3) -0.022(2) -0.003(2)
C49 0.035(3) 0.071(4) 0.082(4) -0.028(3) -0.021(3) 0.000(3)
C50 0.053(3) 0.076(4) 0.046(3) 0.006(3) -0.024(2) -0.036(3)
C51 0.057(3) 0.052(3) 0.038(3) -0.003(2) -0.020(2) -0.028(3)
C52 0.040(2) 0.040(3) 0.031(2) -0.0061(19) -0.0095(19) -0.014(2)
C53 0.0254(19) 0.030(2) 0.0201(19) -0.0008(16) -0.0064(15) -0.0101(17)
C54 0.042(2) 0.032(2) 0.028(2) -0.0044(18) -0.0139(18) -0.0095(19)
C55 0.037(2) 0.033(2) 0.038(2) 0.0026(19) -0.0156(19) -0.0089(19)
C56 0.027(2) 0.041(2) 0.024(2) -0.0020(18) -0.0085(16) -0.0112(19)
C57 0.036(2) 0.046(3) 0.027(2) -0.0128(19) -0.0086(18) -0.008(2)
C58 0.041(2) 0.029(2) 0.027(2) -0.0041(17) -0.0119(18) -0.0032(19)
C59 0.042(2) 0.030(2) 0.039(3) -0.0165(19) 0.005(2) -0.012(2)
C60 0.058(3) 0.063(3) 0.044(3) -0.016(2) -0.005(2) -0.026(3)
N1 0.0234(16) 0.0260(17) 0.0263(17) 0.0000(13) -0.0110(13) -0.0069(13)
N2 0.0218(15) 0.0218(16) 0.0164(15) 0.0000(12) -0.0048(12) -0.0082(13)
N3 0.0247(16) 0.0289(18) 0.0203(16) -0.0010(13) -0.0061(13) -0.0101(14)
N4 0.0231(15) 0.0224(16) 0.0200(16) -0.0020(13) -0.0053(13) -0.0057(13)
O1 0.045(2) 0.067(2) 0.056(2) -0.0154(19) -0.0026(17) 0.0119(18)
O2 0.054(2) 0.078(3) 0.064(2) -0.028(2) -0.0095(18) -0.0353(19)
O3 0.074(2) 0.054(2) 0.068(2) 0.0087(18) -0.048(2) -0.0221(19)
F1 0.0429(17) 0.064(2) 0.151(4) -0.038(2) 0.026(2) -0.0190(16)
F2 0.086(2) 0.0424(16) 0.071(2) -0.0026(14) -0.0325(17) -0.0259(15)
F3 0.092(2) 0.100(3) 0.0409(17) -0.0015(17) -0.0185(17) -0.038(2)
S1 0.0330(6) 0.0479(7) 0.0421(6) -0.0119(5) -0.0155(5) -0.0068(5)
Rh1 0.02214(16) 0.02059(17) 0.01850(17) -0.00161(11) -0.00621(11) -0.00779(12)
Cl1 0.1018(11) 0.0582(8) 0.0452(7) -0.0128(6) 0.0097(7) -0.0395(8)
Cl2 0.0564(7) 0.0541(8) 0.0486(7) -0.0037(6) 0.0020(6) -0.0168(6)

loop_
_atom_type_symbol
_atom_type_description
_atom_type_scat_dispersion_real
_atom_type_scat_dispersion_imag
_atom_type_scat_source
C C 0.0033 0.0016 'International Tables Vol C Tables 4.2.6.8 and 6.1.1.4'
H H 0.0000 0.0000 'International Tables Vol C Tables 4.2.6.8 and 6.1.1.4'
N N 0.0061 0.0033 'International Tables Vol C Tables 4.2.6.8 and 6.1.1.4'
O O 0.0106 0.0060 'International Tables Vol C Tables 4.2.6.8 and 6.1.1.4'
F F 0.0171 0.0103 'International Tables Vol C Tables 4.2.6.8 and 6.1.1.4'
S S 0.1246 0.1234 'International Tables Vol C Tables 4.2.6.8 and 6.1.1.4'
Rh Rh -1.1178 0.9187 'International Tables Vol C Tables 4.2.6.8 and 6.1.1.4'
Cl Cl 0.1484 0.1585 'International Tables Vol C Tables 4.2.6.8 and 6.1.1.4'

loop_
_citation_id
_citation_doi
_citation_year
1 10.1021/acscatal.5b00243 2015

loop_
_geom_angle_atom_site_label_1
_geom_angle_atom_site_label_2
_geom_angle_atom_site_label_3
_geom_angle
N1 C1 N2 105.2(3)
N1 C1 C12 135.9(3)
N2 C1 C12 118.9(3)
C4 C3 N1 110.2(3)
C4 C3 H3 124.9
N1 C3 H3 124.9
C3 C4 N2 102.1(3)
C3 C4 Rh1 146.6(3)
N2 C4 Rh1 111.1(2)
N2 C5 C10 117.8(3)
N2 C5 C6 114.0(3)
C10 C5 C6 128.2(3)
C7 C6 C5 113.8(3)
C7 C6 Rh1 132.4(3)
C5 C6 Rh1 113.8(2)
C6 C7 C8 121.4(3)
C6 C7 H7 119.3
C8 C7 H7 119.3
C9 C8 C7 122.6(3)
C9 C8 H8 118.7
C7 C8 H8 118.7
C8 C9 C10 119.1(3)
C8 C9 H9 120.5
C10 C9 H9 120.5
C5 C10 C9 114.9(3)
C5 C10 C11 118.8(3)
C9 C10 C11 126.3(3)
C12 C11 C10 121.3(3)
C12 C11 C19 120.2(3)
C10 C11 C19 118.5(3)
C11 C12 C1 117.8(3)
C11 C12 C13 123.4(3)
C1 C12 C13 118.8(3)
C18 C13 C14 118.7(3)
C18 C13 C12 120.1(3)
C14 C13 C12 121.1(3)
C15 C14 C13 120.5(3)
C15 C14 H14 119.7
C13 C14 H14 119.7
C16 C15 C14 119.6(4)
C16 C15 H15 120.2
C14 C15 H15 120.2
C17 C16 C15 120.3(4)
C17 C16 H16 119.8
C15 C16 H16 119.8
C18 C17 C16 119.8(4)
C18 C17 H17 120.1
C16 C17 H17 120.1
C17 C18 C13 121.0(3)
C17 C18 H18 119.5
C13 C18 H18 119.5
C20 C19 C24 117.9(3)
C20 C19 C11 120.8(3)
C24 C19 C11 121.2(3)
C21 C20 C19 121.0(3)
C21 C20 H20 119.5
C19 C20 H20 119.5
C22 C21 C20 120.2(4)
C22 C21 H21 119.9
C20 C21 H21 119.9
C23 C22 C21 119.7(4)
C23 C22 H22 120.1
C21 C22 H22 120.1
C22 C23 C24 120.4(4)
C22 C23 H23 119.8
C24 C23 H23 119.8
C23 C24 C19 120.8(4)
C23 C24 H24 119.6
C19 C24 H24 119.6
C29 C25 C26 107.9(3)
C29 C25 C34 127.6(4)
C26 C25 C34 123.9(4)
C29 C25 Rh1 71.2(2)
C26 C25 Rh1 70.06(19)
C34 C25 Rh1 131.1(3)
C27 C26 C25 108.0(3)
C27 C26 C33 126.5(3)
C25 C26 C33 125.3(3)
C27 C26 Rh1 71.66(19)
C25 C26 Rh1 72.7(2)
C33 C26 Rh1 125.0(3)
C26 C27 C28 108.6(3)
C26 C27 C32 125.5(3)
C28 C27 C32 125.7(3)
C26 C27 Rh1 71.3(2)
C28 C27 Rh1 70.4(2)
C32 C27 Rh1 128.4(3)
C29 C28 C27 107.0(3)
C29 C28 C31 126.4(3)
C27 C28 C31 125.9(3)
C29 C28 Rh1 72.8(2)
C27 C28 Rh1 71.9(2)
C31 C28 Rh1 128.0(3)
C25 C29 C28 108.3(3)
C25 C29 C30 126.7(4)
C28 C29 C30 124.9(4)
C25 C29 Rh1 72.0(2)
C28 C29 Rh1 69.8(2)
C30 C29 Rh1 126.8(3)
C29 C30 H30A 109.5
C29 C30 H30B 109.5
H30A C30 H30B 109.5
C29 C30 H30C 109.5
H30A C30 H30C 109.5
H30B C30 H30C 109.5
C28 C31 H31A 109.5
C28 C31 H31B 109.5
H31A C31 H31B 109.5
C28 C31 H31C 109.5
H31A C31 H31C 109.5
H31B C31 H31C 109.5
C27 C32 H32A 109.5
C27 C32 H32B 109.5
H32A C32 H32B 109.5
C27 C32 H32C 109.5
H32A C32 H32C 109.5
H32B C32 H32C 109.5
C26 C33 H33A 109.5
C26 C33 H33B 109.5
H33A C33 H33B 109.5
C26 C33 H33C 109.5
H33A C33 H33C 109.5
H33B C33 H33C 109.5
C25 C34 H34A 109.5
C25 C34 H34B 109.5
H34A C34 H34B 109.5
C25 C34 H34C 109.5
H34A C34 H34C 109.5
H34B C34 H34C 109.5
N4 C35 N3 106.8(3)
N4 C35 C46 121.7(3)
N3 C35 C46 131.4(3)
C38 C37 N3 104.5(3)
C38 C37 Rh1 131.7(3)
N3 C37 Rh1 123.8(2)
C37 C38 N4 109.7(3)
C37 C38 H38 125.2
N4 C38 H38 125.2
C40 C39 N4 120.9(3)
C40 C39 C44 121.2(3)
N4 C39 C44 117.9(3)
C41 C40 C39 119.8(4)
C41 C40 H40 120.1
C39 C40 H40 120.1
C40 C41 C42 119.4(4)
C40 C41 H41 120.3
C42 C41 H41 120.3
C43 C42 C41 120.8(4)
C43 C42 H42 119.6
C41 C42 H42 119.6
C42 C43 C44 121.9(4)
C42 C43 H43 119.0
C44 C43 H43 119.0
C43 C44 C39 116.7(3)
C43 C44 C45 123.5(3)
C39 C44 C45 119.8(3)
C46 C45 C44 120.9(3)
C46 C45 C53 119.1(3)
C44 C45 C53 120.0(3)
C45 C46 C35 117.9(3)
C45 C46 C47 122.3(3)
C35 C46 C47 119.8(3)
C48 C47 C52 118.4(4)
C48 C47 C46 120.3(4)
C52 C47 C46 121.2(4)
C47 C48 C49 120.4(5)
C47 C48 H48 119.8
C49 C48 H48 119.8
C50 C49 C48 120.7(5)
C50 C49 H49 119.7
C48 C49 H49 119.7
C49 C50 C51 119.3(4)
C49 C50 H50 120.3
C51 C50 H50 120.3
C50 C51 C52 120.4(5)
C50 C51 H51 119.8
C52 C51 H51 119.8
C51 C52 C47 120.8(4)
C51 C52 H52 119.6
C47 C52 H52 119.6
C54 C53 C58 118.2(4)
C54 C53 C45 121.3(3)
C58 C53 C45 120.5(3)
C55 C54 C53 121.1(4)
C55 C54 H54 119.5
C53 C54 H54 119.5
C56 C55 C54 119.9(4)
C56 C55 H55 120.1
C54 C55 H55 120.1
C57 C56 C55 120.1(4)
C57 C56 H56 120.0
C55 C56 H56 120.0
C56 C57 C58 120.6(4)
C56 C57 H57 119.7
C58 C57 H57 119.7
C53 C58 C57 120.2(4)
C53 C58 H58 119.9
C57 C58 H58 119.9
F1 C59 F2 112.0(4)
F1 C59 F3 105.3(4)
F2 C59 F3 103.3(4)
F1 C59 S1 114.4(3)
F2 C59 S1 112.6(3)
F3 C59 S1 108.2(3)
Cl1 C60 Cl2 110.7(3)
Cl1 C60 H60A 109.5
Cl2 C60 H60A 109.5
Cl1 C60 H60B 109.5
Cl2 C60 H60B 109.5
H60A C60 H60B 108.1
C1 N1 C3 108.5(3)
C1 N1 C2 128.5(3)
C3 N1 C2 122.9(3)
C1 N2 C5 125.3(3)
C1 N2 C4 114.0(3)
C5 N2 C4 120.6(3)
C35 N3 C37 110.4(3)
C35 N3 C36 125.6(3)
C37 N3 C36 124.0(3)
C35 N4 C38 108.6(3)
C35 N4 C39 121.8(3)
C38 N4 C39 129.6(3)
O1 S1 O2 115.5(2)
O1 S1 O3 115.2(2)
O2 S1 O3 114.2(2)
O1 S1 C59 104.8(2)
O2 S1 C59 104.1(2)
O3 S1 C59 100.7(2)
C37 Rh1 C4 85.09(14)
C37 Rh1 C6 88.04(14)
C4 Rh1 C6 80.57(14)
C37 Rh1 C28 109.35(14)
C4 Rh1 C28 163.66(13)
C6 Rh1 C28 106.83(14)
C37 Rh1 C26 155.49(14)
C4 Rh1 C26 100.78(13)
C6 Rh1 C26 116.32(13)
C28 Rh1 C26 62.91(13)
C37 Rh1 C27 145.97(14)
C4 Rh1 C27 128.83(13)
C6 Rh1 C27 94.45(13)
C28 Rh1 C27 37.74(13)
C26 Rh1 C27 37.00(13)
C37 Rh1 C29 97.12(14)
C4 Rh1 C29 135.85(14)
C6 Rh1 C29 143.42(14)
C28 Rh1 C29 37.47(14)
C26 Rh1 C29 62.09(14)
C27 Rh1 C29 61.97(14)
C37 Rh1 C25 118.31(14)
C4 Rh1 C25 104.44(14)
C6 Rh1 C25 153.31(14)
C28 Rh1 C25 62.41(13)
C26 Rh1 C25 37.20(14)
C27 Rh1 C25 61.67(13)
C29 Rh1 C25 36.81(14)

loop_
_geom_bond_atom_site_label_1
_geom_bond_atom_site_label_2
_geom_bond_distance
C1 N1 1.347(5)
C1 N2 1.347(5)
C1 C12 1.438(5)
C2 N1 1.482(5)
C3 C4 1.365(5)
C3 N1 1.398(5)
C3 H3 0.9300
C4 N2 1.391(4)
C4 Rh1 2.043(4)
C5 N2 1.375(4)
C5 C10 1.395(5)
C5 C6 1.396(5)
C6 C7 1.385(5)
C6 Rh1 2.058(4)
C7 C8 1.403(5)
C7 H7 0.9300
C8 C9 1.377(5)
C8 H8 0.9300
C9 C10 1.422(5)
C9 H9 0.9300
C10 C11 1.451(5)
C11 C12 1.386(5)
C11 C19 1.487(5)
C12 C13 1.489(5)
C13 C18 1.386(5)
C13 C14 1.391(5)
C14 C15 1.384(5)
C14 H14 0.9300
C15 C16 1.384(6)
C15 H15 0.9300
C16 C17 1.379(5)
C16 H16 0.9300
C17 C18 1.376(5)
C17 H17 0.9300
C18 H18 0.9300
C19 C20 1.394(5)
C19 C24 1.395(5)
C20 C21 1.385(5)
C20 H20 0.9300
C21 C22 1.379(5)
C21 H21 0.9300
C22 C23 1.377(6)
C22 H22 0.9300
C23 C24 1.387(6)
C23 H23 0.9300
C24 H24 0.9300
C25 C29 1.426(5)
C25 C26 1.433(5)
C25 C34 1.501(5)
C25 Rh1 2.264(3)
C26 C27 1.416(5)
C26 C33 1.496(5)
C26 Rh1 2.228(3)
C27 C28 1.438(5)
C27 C32 1.486(5)
C27 Rh1 2.233(3)
C28 C29 1.435(5)
C28 C31 1.503(5)
C28 Rh1 2.213(4)
C29 C30 1.495(6)
C29 Rh1 2.253(4)
C30 H30A 0.9600
C30 H30B 0.9600
C30 H30C 0.9600
C31 H31A 0.9600
C31 H31B 0.9600
C31 H31C 0.9600
C32 H32A 0.9600
C32 H32B 0.9600
C32 H32C 0.9600
C33 H33A 0.9600
C33 H33B 0.9600
C33 H33C 0.9600
C34 H34A 0.9600
C34 H34B 0.9600
C34 H34C 0.9600
C35 N4 1.360(5)
C35 N3 1.360(5)
C35 C46 1.430(5)
C36 N3 1.478(5)
C37 C38 1.362(5)
C37 N3 1.414(5)
C37 Rh1 2.028(4)
C38 N4 1.387(5)
C38 H38 0.9300
C39 C40 1.389(5)
C39 N4 1.399(4)
C39 C44 1.412(5)
C40 C41 1.379(5)
C40 H40 0.9300
C41 C42 1.400(6)
C41 H41 0.9300
C42 C43 1.346(6)
C42 H42 0.9300
C43 C44 1.409(5)
C43 H43 0.9300
C44 C45 1.446(5)
C45 C46 1.365(5)
C45 C53 1.492(5)
C46 C47 1.494(5)
C47 C48 1.372(6)
C47 C52 1.386(6)
C48 C49 1.389(7)
C48 H48 0.9300
C49 C50 1.367(7)
C49 H49 0.9300
C50 C51 1.369(7)
C50 H50 0.9300
C51 C52 1.379(6)
C51 H51 0.9300
C52 H52 0.9300
C53 C54 1.382(6)
C53 C58 1.388(5)
C54 C55 1.381(6)
C54 H54 0.9300
C55 C56 1.375(6)
C55 H55 0.9300
C56 C57 1.353(6)
C56 H56 0.9300
C57 C58 1.392(6)
C57 H57 0.9300
C58 H58 0.9300
C59 F1 1.261(5)
C59 F2 1.319(5)
C59 F3 1.405(6)
C59 S1 1.818(4)
C60 Cl1 1.731(5)
C60 Cl2 1.768(5)
C60 H60A 0.9700
C60 H60B 0.9700
O1 S1 1.418(3)
O2 S1 1.423(3)
O3 S1 1.425(3)

loop_
_geom_torsion_atom_site_label_1
_geom_torsion_atom_site_label_2
_geom_torsion_atom_site_label_3
_geom_torsion_atom_site_label_4
_geom_torsion
N1 C3 C4 N2 0.4(4)
N1 C3 C4 Rh1 174.0(4)
N2 C5 C6 C7 179.8(3)
C10 C5 C6 C7 -0.3(5)
N2 C5 C6 Rh1 0.5(4)
C10 C5 C6 Rh1 -179.6(3)
C5 C6 C7 C8 -1.3(5)
Rh1 C6 C7 C8 177.8(3)
C6 C7 C8 C9 1.7(6)
C7 C8 C9 C10 -0.5(5)
N2 C5 C10 C9 -178.6(3)
C6 C5 C10 C9 1.5(5)
N2 C5 C10 C11 0.9(5)
C6 C5 C10 C11 -179.1(3)
C8 C9 C10 C5 -1.0(5)
C8 C9 C10 C11 179.6(3)
C5 C10 C11 C12 1.0(5)
C9 C10 C11 C12 -179.6(3)
C5 C10 C11 C19 -177.2(3)
C9 C10 C11 C19 2.2(5)
C10 C11 C12 C1 -0.3(5)
C19 C11 C12 C1 177.9(3)
C10 C11 C12 C13 177.2(3)
C19 C11 C12 C13 -4.6(5)
N1 C1 C12 C11 176.5(4)
N2 C1 C12 C11 -2.3(5)
N1 C1 C12 C13 -1.1(6)
N2 C1 C12 C13 -179.9(3)
C11 C12 C13 C18 -69.8(5)
C1 C12 C13 C18 107.6(4)
C11 C12 C13 C14 113.8(4)
C1 C12 C13 C14 -68.8(5)
C18 C13 C14 C15 -3.0(6)
C12 C13 C14 C15 173.4(4)
C13 C14 C15 C16 1.0(6)
C14 C15 C16 C17 1.9(6)
C15 C16 C17 C18 -2.7(6)
C16 C17 C18 C13 0.6(6)
C14 C13 C18 C17 2.2(6)
C12 C13 C18 C17 -174.3(4)
C12 C11 C19 C20 -64.4(5)
C10 C11 C19 C20 113.9(4)
C12 C11 C19 C24 119.6(4)
C10 C11 C19 C24 -62.1(5)
C24 C19 C20 C21 2.1(6)
C11 C19 C20 C21 -174.0(3)
C19 C20 C21 C22 -1.2(6)
C20 C21 C22 C23 -0.8(6)
C21 C22 C23 C24 1.7(6)
C22 C23 C24 C19 -0.7(6)
C20 C19 C24 C23 -1.2(6)
C11 C19 C24 C23 174.9(4)
C29 C25 C26 C27 1.9(4)
C34 C25 C26 C27 -169.8(3)
Rh1 C25 C26 C27 63.4(2)
C29 C25 C26 C33 177.5(3)
C34 C25 C26 C33 5.8(6)
Rh1 C25 C26 C33 -121.0(4)
C29 C25 C26 Rh1 -61.5(3)
C34 C25 C26 Rh1 126.8(4)
C25 C26 C27 C28 -3.3(4)
C33 C26 C27 C28 -178.8(3)
Rh1 C26 C27 C28 60.8(2)
C25 C26 C27 C32 171.5(3)
C33 C26 C27 C32 -3.9(6)
Rh1 C26 C27 C32 -124.3(4)
C25 C26 C27 Rh1 -64.1(2)
C33 C26 C27 Rh1 120.4(4)
C26 C27 C28 C29 3.4(4)
C32 C27 C28 C29 -171.4(3)
Rh1 C27 C28 C29 64.8(2)
C26 C27 C28 C31 174.3(3)
C32 C27 C28 C31 -0.5(6)
Rh1 C27 C28 C31 -124.3(4)
C26 C27 C28 Rh1 -61.4(2)
C32 C27 C28 Rh1 123.8(4)
C26 C25 C29 C28 0.2(4)
C34 C25 C29 C28 171.5(4)
Rh1 C25 C29 C28 -60.6(2)
C26 C25 C29 C30 -176.3(4)
C34 C25 C29 C30 -5.0(6)
Rh1 C25 C29 C30 122.9(4)
C26 C25 C29 Rh1 60.8(2)
C34 C25 C29 Rh1 -127.9(4)
C27 C28 C29 C25 -2.2(4)
C31 C28 C29 C25 -173.1(3)
Rh1 C28 C29 C25 62.0(3)
C27 C28 C29 C30 174.4(4)
C31 C28 C29 C30 3.5(6)
Rh1 C28 C29 C30 -121.4(4)
C27 C28 C29 Rh1 -64.2(2)
C31 C28 C29 Rh1 124.9(4)
N3 C37 C38 N4 -0.7(4)
Rh1 C37 C38 N4 177.2(3)
N4 C39 C40 C41 179.0(3)
C44 C39 C40 C41 -1.9(6)
C39 C40 C41 C42 -0.2(6)
C40 C41 C42 C43 1.4(6)
C41 C42 C43 C44 -0.6(6)
C42 C43 C44 C39 -1.3(6)
C42 C43 C44 C45 179.6(4)
C40 C39 C44 C43 2.5(5)
N4 C39 C44 C43 -178.3(3)
C40 C39 C44 C45 -178.3(3)
N4 C39 C44 C45 0.9(5)
C43 C44 C45 C46 179.2(4)
C39 C44 C45 C46 0.1(5)
C43 C44 C45 C53 0.5(6)
C39 C44 C45 C53 -178.6(3)
C44 C45 C46 C35 -0.4(5)
C53 C45 C46 C35 178.3(3)
C44 C45 C46 C47 -177.7(3)
C53 C45 C46 C47 1.0(5)
N4 C35 C46 C45 -0.3(5)
N3 C35 C46 C45 -177.8(4)
N4 C35 C46 C47 177.1(3)
N3 C35 C46 C47 -0.4(6)
C45 C46 C47 C48 94.3(5)
C35 C46 C47 C48 -82.9(5)
C45 C46 C47 C52 -89.1(5)
C35 C46 C47 C52 93.7(5)
C52 C47 C48 C49 -2.8(7)
C46 C47 C48 C49 173.8(5)
C47 C48 C49 C50 1.3(9)
C48 C49 C50 C51 1.3(8)
C49 C50 C51 C52 -2.3(7)
C50 C51 C52 C47 0.7(7)
C48 C47 C52 C51 1.9(6)
C46 C47 C52 C51 -174.7(4)
C46 C45 C53 C54 -95.9(5)
C44 C45 C53 C54 82.8(5)
C46 C45 C53 C58 82.3(5)
C44 C45 C53 C58 -99.0(4)
C58 C53 C54 C55 -0.3(6)
C45 C53 C54 C55 178.0(4)
C53 C54 C55 C56 1.1(6)
C54 C55 C56 C57 -1.5(6)
C55 C56 C57 C58 1.1(6)
C54 C53 C58 C57 -0.2(6)
C45 C53 C58 C57 -178.5(4)
C56 C57 C58 C53 -0.2(6)
N2 C1 N1 C3 -0.9(4)
C12 C1 N1 C3 -179.9(4)
N2 C1 N1 C2 177.4(3)
C12 C1 N1 C2 -1.5(7)
C4 C3 N1 C1 0.3(4)
C4 C3 N1 C2 -178.2(3)
N1 C1 N2 C5 -174.6(3)
C12 C1 N2 C5 4.5(5)
N1 C1 N2 C4 1.3(4)
C12 C1 N2 C4 -179.6(3)
C10 C5 N2 C1 -3.8(5)
C6 C5 N2 C1 176.2(3)
C10 C5 N2 C4 -179.4(3)
C6 C5 N2 C4 0.5(4)
C3 C4 N2 C1 -1.1(4)
Rh1 C4 N2 C1 -177.3(2)
C3 C4 N2 C5 175.0(3)
Rh1 C4 N2 C5 -1.2(4)
N4 C35 N3 C37 -1.3(4)
C46 C35 N3 C37 176.5(4)
N4 C35 N3 C36 176.1(3)
C46 C35 N3 C36 -6.1(6)
C38 C37 N3 C35 1.2(4)
Rh1 C37 N3 C35 -176.9(3)
C38 C37 N3 C36 -176.2(3)
Rh1 C37 N3 C36 5.7(5)
N3 C35 N4 C38 0.8(4)
C46 C35 N4 C38 -177.2(3)
N3 C35 N4 C39 179.3(3)
C46 C35 N4 C39 1.3(5)
C37 C38 N4 C35 0.0(4)
C37 C38 N4 C39 -178.4(3)
C40 C39 N4 C35 177.6(3)
C44 C39 N4 C35 -1.5(5)
C40 C39 N4 C38 -4.2(6)
C44 C39 N4 C38 176.6(3)
F1 C59 S1 O1 178.1(4)
F2 C59 S1 O1 48.7(4)
F3 C59 S1 O1 -64.8(3)
F1 C59 S1 O2 -60.2(4)
F2 C59 S1 O2 170.3(3)
F3 C59 S1 O2 56.8(3)
F1 C59 S1 O3 58.3(4)
F2 C59 S1 O3 -71.2(4)
F3 C59 S1 O3 175.3(3)
